data_7214064
loop_
_publ_author_name
'Ding, Jian-Gang'
'Zhu, Xia'
'Cui, Yan-Feng'
'Liang, Na'
'Sun, Peng-Peng'
'Chen, Qian'
'Li, Bao-Long'
'Li, Hai-Yan'

_publ_section_title
;
 Structurally versatile cadmium coordination polymers based on
 bis(1,2,4-triazol)ethane and rigid aromatic multicarboxylates: syntheses,
 structures and properties
;
_journal_issue 9
_journal_name_full CrystEngComm
_journal_page_first 1632
_journal_paper_doi 10.1039/c3ce42189a
_journal_volume 16
_journal_year 2014
_chemical_formula_moiety 'C28 H22 Cd3 N12 O14 S2, 4(H2O)'
_chemical_formula_sum 'C28 H30 Cd3 N12 O18 S2'
_chemical_formula_weight 1223.96
_chemical_name_systematic
; 
 ? 
;
_space_group_IT_number 2
_symmetry_cell_setting triclinic
_symmetry_space_group_name_Hall '-P 1'
_symmetry_space_group_name_H-M 'P -1'
_atom_sites_solution_hydrogens geom
_atom_sites_solution_primary direct
_atom_sites_solution_secondary difmap
_audit_creation_method SHELXL-97
_cell_angle_alpha 100.128(4)
_cell_angle_beta 90.511(3)
_cell_angle_gamma 116.456(4)
_cell_formula_units_Z 1
_cell_length_a 8.891(3)
_cell_length_b 9.658(3)
_cell_length_c 13.359(4)
_cell_measurement_reflns_used 3953
_cell_measurement_temperature 293(2)
_cell_measurement_theta_max 25.3
_cell_measurement_theta_min 3.1
_cell_volume 1006.0(6)
_computing_cell_refinement CrystalClear
_computing_data_collection CrystalClear
_computing_data_reduction CrystalStructure
_computing_molecular_graphics 'Bruker SHELXTL'
_computing_publication_material 'Bruker SHELXTL'
_computing_structure_refinement 'SHELXL-97 (Sheldrick, 1997)'
_computing_structure_solution 'SHELXS-97 (Sheldrick, 1990)'
_diffrn_ambient_temperature 293(2)
_diffrn_detector_area_resol_mean 7.31
_diffrn_measured_fraction_theta_full 0.992
_diffrn_measured_fraction_theta_max 0.992
_diffrn_measurement_device_type 'Rigaku Mercury CCD'
_diffrn_measurement_method \w
_diffrn_radiation_monochromator graphite
_diffrn_radiation_source 'fine-focus sealed tube'
_diffrn_radiation_type MoK\a
_diffrn_radiation_wavelength 0.71070
_diffrn_reflns_av_R_equivalents 0.0246
_diffrn_reflns_av_sigmaI/netI 0.0317
_diffrn_reflns_limit_h_max 10
_diffrn_reflns_limit_h_min -9
_diffrn_reflns_limit_k_max 11
_diffrn_reflns_limit_k_min -9
_diffrn_reflns_limit_l_max 16
_diffrn_reflns_limit_l_min -16
_diffrn_reflns_number 9758
_diffrn_reflns_theta_full 25.35
_diffrn_reflns_theta_max 25.35
_diffrn_reflns_theta_min 3.11
_diffrn_standards_decay_% 0
_diffrn_standards_interval_count 0
_diffrn_standards_interval_time 0
_diffrn_standards_number 0
_exptl_absorpt_coefficient_mu 1.766
_exptl_absorpt_correction_T_max 0.7190
_exptl_absorpt_correction_T_min 0.5386
_exptl_absorpt_correction_type multi-scan
_exptl_absorpt_process_details 'Jacobson, R. (1998) Private communication'
_exptl_crystal_colour colorless
_exptl_crystal_density_diffrn 2.020
_exptl_crystal_density_method 'not measured'
_exptl_crystal_description block
_exptl_crystal_F_000 602
_exptl_crystal_size_max 0.40
_exptl_crystal_size_mid 0.30
_exptl_crystal_size_min 0.20
_refine_diff_density_max 1.046
_refine_diff_density_min -0.598
_refine_diff_density_rms 0.102
_refine_ls_extinction_method none
_refine_ls_goodness_of_fit_ref 1.031
_refine_ls_hydrogen_treatment mixed
_refine_ls_matrix_type full
_refine_ls_number_parameters 298
_refine_ls_number_reflns 3659
_refine_ls_number_restraints 8
_refine_ls_restrained_S_all 1.030
_refine_ls_R_factor_all 0.0350
_refine_ls_R_factor_gt 0.0290
_refine_ls_shift/su_max 0.000
_refine_ls_shift/su_mean 0.000
_refine_ls_structure_factor_coef Fsqd
_refine_ls_weighting_details 'calc w=1/[\s^2^(Fo^2^)+(0.0380P)^2^+1.4872P] where P=(Fo^2^+2Fc^2^)/3'
_refine_ls_weighting_scheme calc
_refine_ls_wR_factor_gt 0.0672
_refine_ls_wR_factor_ref 0.0759
_reflns_number_gt 3258
_reflns_number_total 3659
_reflns_threshold_expression >2sigma(I)
_cod_data_source_file c3ce42189a.txt
_cod_data_source_block CdbtreSO3bdc
_cod_depositor_comments
;
The following automatic conversions were performed:

'_symmetry_cell_setting' value 'Triclinic' changed to 'triclinic'
according to
/usr/data/users/saulius/automatic-downloads/current/RSC/lib/dictionaries/cif_core.dic
dictionary named 'cif_core.dic' version 2.4.2 from
2011-04-26.

'_exptl_absorpt_correction_type' value 'Multi-scan'
changed to 'multi-scan' according to
/usr/data/users/saulius/automatic-downloads/current/RSC/lib/dictionaries/cif_core.dic
dictionary named 'cif_core.dic' version 2.4.2 from 2011-04-26.

Automatic conversion script
Id: cif_fix_values 2281 2013-09-26 08:29:07Z andrius 
;
_cod_original_cell_volume 1006.1(5)
_cod_original_sg_symbol_H-M P-1
_cod_database_code 7214064

loop_
_symmetry_equiv_pos_as_xyz
'x, y, z'
'-x, -y, -z'

loop_
_atom_site_label
_atom_site_type_symbol
_atom_site_fract_x
_atom_site_fract_y
_atom_site_fract_z
_atom_site_U_iso_or_equiv
_atom_site_adp_type
_atom_site_occupancy
_atom_site_symmetry_multiplicity
_atom_site_calc_flag
_atom_site_refinement_flags
Cd1 Cd 0.95748(3) 0.71777(3) 0.739256(19) 0.02260(10) Uani 1 1 d .
Cd2 Cd 1.0000 0.5000 0.5000 0.02016(11) Uani 1 2 d S
S1 S 0.34503(13) 0.15922(12) 0.28326(8) 0.0322(2) Uani 1 1 d .
O1 O 0.7974(3) 0.5334(3) 0.59907(19) 0.0257(6) Uani 1 1 d .
O2 O 0.7002(3) 0.4440(3) 0.7380(2) 0.0377(7) Uani 1 1 d .
O3 O 0.1844(4) -0.0956(3) 0.6894(2) 0.0363(7) Uani 1 1 d .
O4 O 0.1200(4) -0.2389(3) 0.5309(2) 0.0454(8) Uani 1 1 d .
O5 O 0.1658(4) 0.1205(3) 0.2693(2) 0.0390(7) Uani 1 1 d .
O6 O 0.4542(4) 0.3122(4) 0.2637(3) 0.0591(10) Uani 1 1 d .
O7 O 0.3710(4) 0.0296(4) 0.2289(2) 0.0509(9) Uani 1 1 d .
O8 O 1.4485(6) 1.0492(6) 0.9175(3) 0.0802(13) Uani 1 1 d D
H1W H 1.446(6) 1.048(6) 0.8537(18) 0.096 Uiso 1 1 d D
H2W H 1.454(8) 0.965(4) 0.9207(14) 0.096 Uiso 1 1 d D
O9 O 1.3399(7) 0.6170(6) 0.0516(3) 0.0792(13) Uani 1 1 d D
H3W H 1.268(5) 0.609(8) 0.095(2) 0.095 Uiso 1 1 d D
H4W H 1.398(8) 0.716(3) 0.057(5) 0.095 Uiso 1 1 d D
N1 N 0.9604(4) 0.7727(4) 0.9097(2) 0.0313(8) Uani 1 1 d .
N2 N 1.0970(5) 0.8002(6) 0.9735(3) 0.0507(11) Uani 1 1 d .
N3 N 0.8932(4) 0.7948(4) 1.0648(2) 0.0259(7) Uani 1 1 d .
N4 N 0.8876(4) 0.5187(4) 1.3481(2) 0.0278(7) Uani 1 1 d .
N5 N 0.8947(4) 0.4303(4) 1.2561(2) 0.0282(7) Uani 1 1 d .
N6 N 0.7745(4) 0.5731(4) 1.2248(2) 0.0253(7) Uani 1 1 d .
C1 C 0.7944(6) 0.7986(5) 1.1517(3) 0.0327(9) Uani 1 1 d .
H1A H 0.7249 0.8487 1.1387 0.039 Uiso 1 1 calc R
H1B H 0.8709 0.8619 1.2125 0.039 Uiso 1 1 calc R
C2 C 0.6825(5) 0.6356(5) 1.1708(3) 0.0310(9) Uani 1 1 d .
H2A H 0.5934 0.6396 1.2107 0.037 Uiso 1 1 calc R
H2B H 0.6300 0.5643 1.1059 0.037 Uiso 1 1 calc R
C3 C 0.8407(5) 0.7709(5) 0.9663(3) 0.0346(10) Uani 1 1 d .
H3A H 0.7349 0.7553 0.9418 0.042 Uiso 1 1 calc R
C4 C 1.0518(6) 0.8130(6) 1.0649(3) 0.0464(12) Uani 1 1 d .
H4A H 1.1208 0.8325 1.1237 0.056 Uiso 1 1 calc R
C5 C 0.8157(5) 0.6011(5) 1.3253(3) 0.0296(9) Uani 1 1 d .
H5A H 0.7951 0.6715 1.3732 0.036 Uiso 1 1 calc R
C6 C 0.8256(5) 0.4648(5) 1.1843(3) 0.0290(9) Uani 1 1 d .
H6A H 0.8132 0.4211 1.1151 0.035 Uiso 1 1 calc R
C7 C 0.5467(4) 0.2899(4) 0.5776(3) 0.0222(8) Uani 1 1 d .
C8 C 0.4458(4) 0.1580(4) 0.6166(3) 0.0233(8) Uani 1 1 d .
H8A H 0.4665 0.1561 0.6846 0.028 Uiso 1 1 calc R
C9 C 0.3137(5) 0.0284(4) 0.5548(3) 0.0243(8) Uani 1 1 d .
C10 C 0.2867(5) 0.0304(4) 0.4530(3) 0.0269(8) Uani 1 1 d .
H10A H 0.2017 -0.0575 0.4106 0.032 Uiso 1 1 calc R
C11 C 0.3860(4) 0.1633(4) 0.4138(3) 0.0253(8) Uani 1 1 d .
C12 C 0.5154(4) 0.2927(4) 0.4760(3) 0.0257(8) Uani 1 1 d .
H12A H 0.5815 0.3816 0.4498 0.031 Uiso 1 1 calc R
C13 C 0.6899(4) 0.4285(4) 0.6434(3) 0.0245(8) Uani 1 1 d .
C14 C 0.1988(4) -0.1144(4) 0.5947(3) 0.0253(8) Uani 1 1 d .

loop_
_atom_site_aniso_label
_atom_site_aniso_U_11
_atom_site_aniso_U_22
_atom_site_aniso_U_33
_atom_site_aniso_U_23
_atom_site_aniso_U_13
_atom_site_aniso_U_12
Cd1 0.02508(16) 0.01798(15) 0.01853(15) 0.00287(11) 0.00256(11) 0.00463(12)
Cd2 0.0248(2) 0.01509(19) 0.01460(19) 0.00228(14) 0.00180(15) 0.00401(15)
S1 0.0278(5) 0.0376(6) 0.0257(5) 0.0083(4) -0.0020(4) 0.0095(5)
O1 0.0213(13) 0.0165(12) 0.0270(14) 0.0009(10) 0.0041(11) -0.0010(11)
O2 0.0338(16) 0.0394(17) 0.0206(15) 0.0012(12) 0.0027(12) 0.0015(13)
O3 0.0362(16) 0.0277(15) 0.0390(17) 0.0121(13) 0.0173(14) 0.0071(13)
O4 0.0495(19) 0.0143(14) 0.0485(19) 0.0043(13) -0.0027(15) -0.0056(13)
O5 0.0321(16) 0.0366(17) 0.0459(18) 0.0036(14) -0.0091(14) 0.0155(14)
O6 0.050(2) 0.056(2) 0.048(2) 0.0305(17) -0.0086(16) -0.0042(17)
O7 0.054(2) 0.071(2) 0.0342(18) -0.0072(16) -0.0015(15) 0.0396(19)
O8 0.080(3) 0.109(4) 0.061(3) 0.008(3) 0.005(2) 0.055(3)
O9 0.124(4) 0.081(3) 0.044(2) 0.007(2) -0.002(2) 0.059(3)
N1 0.0356(19) 0.038(2) 0.0185(16) 0.0033(14) 0.0028(15) 0.0154(16)
N2 0.037(2) 0.084(3) 0.0211(19) 0.0011(19) -0.0006(17) 0.022(2)
N3 0.0349(18) 0.0264(17) 0.0174(16) 0.0032(13) 0.0043(14) 0.0154(15)
N4 0.0349(18) 0.0279(17) 0.0199(16) 0.0032(13) 0.0008(14) 0.0143(15)
N5 0.0355(19) 0.0292(18) 0.0212(17) 0.0037(14) -0.0002(14) 0.0163(15)
N6 0.0259(17) 0.0288(17) 0.0229(17) 0.0093(13) 0.0053(13) 0.0122(14)
C1 0.051(3) 0.037(2) 0.026(2) 0.0093(17) 0.0144(19) 0.032(2)
C2 0.030(2) 0.046(3) 0.025(2) 0.0097(18) 0.0057(17) 0.024(2)
C3 0.035(2) 0.049(3) 0.022(2) 0.0095(18) 0.0004(18) 0.020(2)
C4 0.034(2) 0.073(3) 0.027(2) 0.001(2) -0.008(2) 0.023(2)
C5 0.039(2) 0.030(2) 0.023(2) 0.0048(16) 0.0030(18) 0.0193(19)
C6 0.034(2) 0.033(2) 0.022(2) 0.0034(16) 0.0042(17) 0.0173(19)
C7 0.0181(18) 0.0170(17) 0.0254(19) 0.0013(15) 0.0047(15) 0.0036(15)
C8 0.0228(19) 0.0243(19) 0.0207(19) 0.0043(15) 0.0058(15) 0.0088(16)
C9 0.0225(19) 0.0161(18) 0.030(2) 0.0015(15) 0.0097(16) 0.0063(15)
C10 0.0216(19) 0.0191(19) 0.029(2) 0.0026(15) -0.0003(16) 0.0008(16)
C11 0.0208(19) 0.025(2) 0.025(2) 0.0056(16) 0.0012(16) 0.0060(16)
C12 0.0197(18) 0.0198(19) 0.032(2) 0.0093(16) 0.0018(16) 0.0026(15)
C13 0.0198(18) 0.0205(19) 0.028(2) 0.0026(15) 0.0058(16) 0.0054(16)
C14 0.0200(19) 0.0169(19) 0.037(2) 0.0068(16) 0.0084(17) 0.0056(16)

loop_
_atom_type_symbol
_atom_type_description
_atom_type_scat_dispersion_real
_atom_type_scat_dispersion_imag
_atom_type_scat_source
C C 0.0033 0.0016 'International Tables Vol C Tables 4.2.6.8 and 6.1.1.4'
H H 0.0000 0.0000 'International Tables Vol C Tables 4.2.6.8 and 6.1.1.4'
N N 0.0061 0.0033 'International Tables Vol C Tables 4.2.6.8 and 6.1.1.4'
O O 0.0106 0.0060 'International Tables Vol C Tables 4.2.6.8 and 6.1.1.4'
Cd Cd -0.8075 1.2024 'International Tables Vol C Tables 4.2.6.8 and 6.1.1.4'
S S 0.1246 0.1234 'International Tables Vol C Tables 4.2.6.8 and 6.1.1.4'

loop_
_geom_angle_atom_site_label_1
_geom_angle_atom_site_label_2
_geom_angle_atom_site_label_3
_geom_angle
_geom_angle_site_symmetry_1
_geom_angle_site_symmetry_3
O3 Cd1 N1 109.95(12) 1_665 .
O3 Cd1 O1 109.26(10) 1_665 .
N1 Cd1 O1 140.79(11) . .
O3 Cd1 O5 85.85(11) 1_665 2_666
N1 Cd1 O5 87.88(11) . 2_666
O1 Cd1 O5 94.69(10) . 2_666
O3 Cd1 N5 89.08(11) 1_665 2_767
N1 Cd1 N5 93.69(11) . 2_767
O1 Cd1 N5 87.14(10) . 2_767
O5 Cd1 N5 174.93(11) 2_666 2_767
O3 Cd1 O2 160.11(9) 1_665 .
N1 Cd1 O2 88.27(11) . .
O1 Cd1 O2 53.02(9) . .
O5 Cd1 O2 103.26(10) 2_666 .
N5 Cd1 O2 81.62(11) 2_767 .
O4 Cd2 O4 180.000(1) 2_656 1_665
O4 Cd2 N4 95.56(11) 2_656 1_554
O4 Cd2 N4 84.44(11) 1_665 1_554
O4 Cd2 N4 84.44(11) 2_656 2_767
O4 Cd2 N4 95.56(11) 1_665 2_767
N4 Cd2 N4 180.000(1) 1_554 2_767
O4 Cd2 O1 97.67(10) 2_656 .
O4 Cd2 O1 82.33(10) 1_665 .
N4 Cd2 O1 95.11(10) 1_554 .
N4 Cd2 O1 84.89(10) 2_767 .
O4 Cd2 O1 82.33(10) 2_656 2_766
O4 Cd2 O1 97.67(10) 1_665 2_766
N4 Cd2 O1 84.89(10) 1_554 2_766
N4 Cd2 O1 95.11(10) 2_767 2_766
O1 Cd2 O1 180.0 . 2_766
O6 S1 O7 116.0(2) . .
O6 S1 O5 112.7(2) . .
O7 S1 O5 109.62(19) . .
O6 S1 C11 107.57(19) . .
O7 S1 C11 104.59(19) . .
O5 S1 C11 105.46(18) . .
C13 O1 Cd1 99.8(2) . .
C13 O1 Cd2 124.9(2) . .
Cd1 O1 Cd2 102.99(10) . .
C13 O2 Cd1 85.6(2) . .
C14 O3 Cd1 116.1(2) . 1_445
C14 O4 Cd2 146.7(3) . 1_445
S1 O5 Cd1 129.79(18) . 2_666
H1W O8 H2W 103(2) . .
H3W O9 H4W 104(7) . .
C3 N1 N2 107.9(3) . .
C3 N1 Cd1 130.3(3) . .
N2 N1 Cd1 121.6(2) . .
C4 N2 N1 105.7(4) . .
C3 N3 C4 105.0(3) . .
C3 N3 C1 126.2(3) . .
C4 N3 C1 128.8(3) . .
C5 N4 N5 106.0(3) . .
C5 N4 Cd2 134.0(3) . 1_556
N5 N4 Cd2 120.0(2) . 1_556
C6 N5 N4 107.2(3) . .
C6 N5 Cd1 135.3(3) . 2_767
N4 N5 Cd1 117.2(2) . 2_767
C5 N6 C6 104.7(3) . .
C5 N6 C2 128.0(3) . .
C6 N6 C2 127.2(3) . .
N3 C1 C2 112.4(3) . .
N3 C1 H1A 109.1 . .
C2 C1 H1A 109.1 . .
N3 C1 H1B 109.1 . .
C2 C1 H1B 109.1 . .
H1A C1 H1B 107.8 . .
N6 C2 C1 112.9(3) . .
N6 C2 H2A 109.0 . .
C1 C2 H2A 109.0 . .
N6 C2 H2B 109.0 . .
C1 C2 H2B 109.0 . .
H2A C2 H2B 107.8 . .
N1 C3 N3 109.7(4) . .
N1 C3 H3A 125.1 . .
N3 C3 H3A 125.1 . .
N2 C4 N3 111.7(4) . .
N2 C4 H4A 124.1 . .
N3 C4 H4A 124.1 . .
N4 C5 N6 111.9(3) . .
N4 C5 H5A 124.0 . .
N6 C5 H5A 124.0 . .
N5 C6 N6 110.2(3) . .
N5 C6 H6A 124.9 . .
N6 C6 H6A 124.9 . .
C8 C7 C12 119.7(3) . .
C8 C7 C13 120.7(3) . .
C12 C7 C13 119.6(3) . .
C7 C8 C9 120.5(3) . .
C7 C8 H8A 119.8 . .
C9 C8 H8A 119.8 . .
C10 C9 C8 119.4(3) . .
C10 C9 C14 118.5(3) . .
C8 C9 C14 122.1(3) . .
C9 C10 C11 120.4(3) . .
C9 C10 H10A 119.8 . .
C11 C10 H10A 119.8 . .
C12 C11 C10 120.0(3) . .
C12 C11 S1 121.7(3) . .
C10 C11 S1 118.3(3) . .
C11 C12 C7 120.0(3) . .
C11 C12 H12A 120.0 . .
C7 C12 H12A 120.0 . .
O2 C13 O1 121.5(3) . .
O2 C13 C7 120.8(3) . .
O1 C13 C7 117.6(3) . .
O4 C14 O3 125.8(3) . .
O4 C14 C9 117.0(3) . .
O3 C14 C9 117.1(3) . .

loop_
_geom_bond_atom_site_label_1
_geom_bond_atom_site_label_2
_geom_bond_distance
_geom_bond_site_symmetry_2
Cd1 O3 2.229(3) 1_665
Cd1 N1 2.243(3) .
Cd1 O1 2.286(2) .
Cd1 O5 2.290(3) 2_666
Cd1 N5 2.340(3) 2_767
Cd1 O2 2.611(3) .
Cd2 O4 2.213(3) 2_656
Cd2 O4 2.213(3) 1_665
Cd2 N4 2.325(3) 1_554
Cd2 N4 2.325(3) 2_767
Cd2 O1 2.348(2) .
Cd2 O1 2.348(2) 2_766
S1 O6 1.433(3) .
S1 O7 1.445(3) .
S1 O5 1.467(3) .
S1 C11 1.769(4) .
O1 C13 1.284(4) .
O2 C13 1.243(4) .
O3 C14 1.262(5) .
O3 Cd1 2.229(3) 1_445
O4 C14 1.242(5) .
O4 Cd2 2.213(3) 1_445
O5 Cd1 2.290(3) 2_666
O8 H1W 0.851(19) .
O8 H2W 0.850(19) .
O9 H3W 0.86(2) .
O9 H4W 0.85(2) .
N1 C3 1.307(5) .
N1 N2 1.373(5) .
N2 C4 1.292(6) .
N3 C3 1.337(5) .
N3 C4 1.341(5) .
N3 C1 1.467(5) .
N4 C5 1.291(5) .
N4 N5 1.387(4) .
N4 Cd2 2.325(3) 1_556
N5 C6 1.301(5) .
N5 Cd1 2.340(3) 2_767
N6 C5 1.337(5) .
N6 C6 1.350(5) .
N6 C2 1.461(5) .
C1 C2 1.512(6) .
C1 H1A 0.9700 .
C1 H1B 0.9700 .
C2 H2A 0.9700 .
C2 H2B 0.9700 .
C3 H3A 0.9300 .
C4 H4A 0.9300 .
C5 H5A 0.9300 .
C6 H6A 0.9300 .
C7 C8 1.387(5) .
C7 C12 1.391(5) .
C7 C13 1.494(5) .
C8 C9 1.392(5) .
C8 H8A 0.9300 .
C9 C10 1.383(5) .
C9 C14 1.498(5) .
C10 C11 1.392(5) .
C10 H10A 0.9300 .
C11 C12 1.382(5) .
C12 H12A 0.9300 .

loop_
_geom_hbond_atom_site_label_D
_geom_hbond_atom_site_label_H
_geom_hbond_atom_site_label_A
_geom_hbond_distance_DH
_geom_hbond_distance_HA
_geom_hbond_distance_DA
_geom_hbond_angle_DHA
_geom_hbond_site_symmetry_A
O8 H1W O7 0.851(19) 2.30(2) 2.757(5) 114.4(18) 2_766
O8 H2W O8 0.850(19) 2.368(13) 2.843(9) 115.8(11) 2_877
O9 H3W O2 0.86(2) 2.41(2) 2.964(5) 123(2) 2_766
O9 H4W O8 0.85(2) 2.02(2) 2.867(7) 174(7) 2_876

loop_
_geom_torsion_atom_site_label_1
_geom_torsion_atom_site_label_2
_geom_torsion_atom_site_label_3
_geom_torsion_atom_site_label_4
_geom_torsion
_geom_torsion_site_symmetry_1
_geom_torsion_site_symmetry_4
O3 Cd1 O1 C13 171.4(2) 1_665 .
N1 Cd1 O1 C13 -9.0(3) . .
O5 Cd1 O1 C13 -101.4(2) 2_666 .
N5 Cd1 O1 C13 83.4(2) 2_767 .
O2 Cd1 O1 C13 1.7(2) . .
O3 Cd1 O1 Cd2 41.91(13) 1_665 .
N1 Cd1 O1 Cd2 -138.45(15) . .
O5 Cd1 O1 Cd2 129.15(11) 2_666 .
N5 Cd1 O1 Cd2 -46.11(11) 2_767 .
O2 Cd1 O1 Cd2 -127.77(14) . .
O4 Cd2 O1 C13 19.0(3) 2_656 .
O4 Cd2 O1 C13 -161.0(3) 1_665 .
N4 Cd2 O1 C13 115.3(3) 1_554 .
N4 Cd2 O1 C13 -64.7(3) 2_767 .
O4 Cd2 O1 Cd1 130.96(11) 2_656 .
O4 Cd2 O1 Cd1 -49.04(11) 1_665 .
N4 Cd2 O1 Cd1 -132.72(11) 1_554 .
N4 Cd2 O1 Cd1 47.28(11) 2_767 .
O3 Cd1 O2 C13 -31.5(4) 1_665 .
N1 Cd1 O2 C13 171.5(2) . .
O1 Cd1 O2 C13 -1.7(2) . .
O5 Cd1 O2 C13 84.1(2) 2_666 .
N5 Cd1 O2 C13 -94.5(2) 2_767 .
O6 S1 O5 Cd1 -16.7(3) . 2_666
O7 S1 O5 Cd1 -147.5(2) . 2_666
C11 S1 O5 Cd1 100.4(2) . 2_666
O3 Cd1 N1 C3 133.3(4) 1_665 .
O1 Cd1 N1 C3 -46.4(4) . .
O5 Cd1 N1 C3 48.5(4) 2_666 .
N5 Cd1 N1 C3 -136.4(4) 2_767 .
O2 Cd1 N1 C3 -54.9(4) . .
O3 Cd1 N1 N2 -53.8(3) 1_665 .
O1 Cd1 N1 N2 126.5(3) . .
O5 Cd1 N1 N2 -138.6(3) 2_666 .
N5 Cd1 N1 N2 36.5(3) 2_767 .
O2 Cd1 N1 N2 118.0(3) . .
C3 N1 N2 C4 0.2(5) . .
Cd1 N1 N2 C4 -174.2(3) . .
C5 N4 N5 C6 -0.4(4) . .
Cd2 N4 N5 C6 -179.2(3) 1_556 .
C5 N4 N5 Cd1 173.7(3) . 2_767
Cd2 N4 N5 Cd1 -5.0(3) 1_556 2_767
C3 N3 C1 C2 84.2(5) . .
C4 N3 C1 C2 -95.4(5) . .
C5 N6 C2 C1 82.9(5) . .
C6 N6 C2 C1 -102.5(4) . .
N3 C1 C2 N6 78.8(4) . .
N2 N1 C3 N3 -0.5(5) . .
Cd1 N1 C3 N3 173.1(3) . .
C4 N3 C3 N1 0.7(5) . .
C1 N3 C3 N1 -179.0(3) . .
N1 N2 C4 N3 0.3(6) . .
C3 N3 C4 N2 -0.6(5) . .
C1 N3 C4 N2 179.1(4) . .
N5 N4 C5 N6 0.2(4) . .
Cd2 N4 C5 N6 178.6(3) 1_556 .
C6 N6 C5 N4 0.2(5) . .
C2 N6 C5 N4 175.8(3) . .
N4 N5 C6 N6 0.5(4) . .
Cd1 N5 C6 N6 -172.1(3) 2_767 .
C5 N6 C6 N5 -0.4(4) . .
C2 N6 C6 N5 -176.1(3) . .
C12 C7 C8 C9 0.1(5) . .
C13 C7 C8 C9 -179.3(3) . .
C7 C8 C9 C10 1.8(5) . .
C7 C8 C9 C14 -178.2(3) . .
C8 C9 C10 C11 -2.7(5) . .
C14 C9 C10 C11 177.3(3) . .
C9 C10 C11 C12 1.7(6) . .
C9 C10 C11 S1 -179.7(3) . .
O6 S1 C11 C12 -5.8(4) . .
O7 S1 C11 C12 118.2(3) . .
O5 S1 C11 C12 -126.2(3) . .
O6 S1 C11 C10 175.7(3) . .
O7 S1 C11 C10 -60.4(3) . .
O5 S1 C11 C10 55.2(3) . .
C10 C11 C12 C7 0.2(6) . .
S1 C11 C12 C7 -178.3(3) . .
C8 C7 C12 C11 -1.1(5) . .
C13 C7 C12 C11 178.3(3) . .
Cd1 O2 C13 O1 2.9(3) . .
Cd1 O2 C13 C7 -174.3(3) . .
Cd1 O1 C13 O2 -3.4(4) . .
Cd2 O1 C13 O2 110.1(3) . .
Cd1 O1 C13 C7 173.9(3) . .
Cd2 O1 C13 C7 -72.6(4) . .
C8 C7 C13 O2 -15.5(5) . .
C12 C7 C13 O2 165.1(4) . .
C8 C7 C13 O1 167.1(3) . .
C12 C7 C13 O1 -12.3(5) . .
Cd2 O4 C14 O3 -32.1(8) 1_445 .
Cd2 O4 C14 C9 151.6(4) 1_445 .
Cd1 O3 C14 O4 -15.6(5) 1_445 .
Cd1 O3 C14 C9 160.7(2) 1_445 .
C10 C9 C14 O4 20.9(5) . .
C8 C9 C14 O4 -159.2(4) . .
C10 C9 C14 O3 -155.8(3) . .
C8 C9 C14 O3 24.2(5) . .
